data_7107610
loop_
_publ_author_name
'Tong Wu'
'Lin-Hong Weng'
'Guo-Xin Jin'

_publ_section_title
;
 Sunlight induced cycloaddition and host-guest property of self-assembled
 organometallic macrocycles based on a versatile building block
;
_journal_name_full Chem.Commun.
_journal_page_first 4435
_journal_paper_doi 10.1039/c2cc30630a
_journal_volume 48
_journal_year 2012
_chemical_formula_sum 'C146 H154 F18 Ir6 N24 O24 S6'
_chemical_formula_weight 4316.49
_chemical_name_systematic
;
?
;
_space_group_IT_number 14
_symmetry_cell_setting monoclinic
_symmetry_space_group_name_Hall '-P 2ybc'
_symmetry_space_group_name_H-M 'P 1 21/c 1'
_atom_sites_solution_hydrogens geom
_atom_sites_solution_primary direct
_atom_sites_solution_secondary difmap
_audit_creation_method SHELXL-97
_cell_angle_alpha 90.00
_cell_angle_beta 107.195(2)
_cell_angle_gamma 90.00
_cell_formula_units_Z 4
_cell_length_a 20.861(3)
_cell_length_b 33.223(5)
_cell_length_c 28.731(4)
_cell_measurement_reflns_used 9816
_cell_measurement_temperature 173(2)
_cell_measurement_theta_max 25.46
_cell_measurement_theta_min 2.23
_cell_volume 19022(5)
_computing_cell_refinement 'Bruker SAINT'
_computing_data_collection 'Bruker APEX2'
_computing_data_reduction 'Bruker SAINT'
_computing_molecular_graphics 'Bruker SHELXTL'
_computing_publication_material 'Bruker SHELXTL'
_computing_structure_refinement 'SHELXL-97 (Sheldrick, 1997)'
_computing_structure_solution 'SHELXS-97 (Sheldrick, 1990)'
_diffrn_ambient_temperature 173(2)
_diffrn_measured_fraction_theta_full 0.983
_diffrn_measured_fraction_theta_max 0.983
_diffrn_measurement_device_type 'Bruker APEX-II CCD'
_diffrn_measurement_method '\f and \w scans'
_diffrn_radiation_monochromator graphite
_diffrn_radiation_source 'fine-focus sealed tube'
_diffrn_radiation_type MoK\a
_diffrn_radiation_wavelength 0.71073
_diffrn_reflns_av_R_equivalents 0.0782
_diffrn_reflns_av_sigmaI/netI 0.1170
_diffrn_reflns_limit_h_max 23
_diffrn_reflns_limit_h_min -24
_diffrn_reflns_limit_k_max 39
_diffrn_reflns_limit_k_min -39
_diffrn_reflns_limit_l_max 34
_diffrn_reflns_limit_l_min -34
_diffrn_reflns_number 103769
_diffrn_reflns_theta_full 25.01
_diffrn_reflns_theta_max 25.01
_diffrn_reflns_theta_min 0.96
_diffrn_standards_decay_% 7.33
_exptl_absorpt_coefficient_mu 4.326
_exptl_absorpt_correction_T_max 0.6248
_exptl_absorpt_correction_T_min 0.2463
_exptl_absorpt_correction_type multi-scan
_exptl_absorpt_process_details sadabs
_exptl_crystal_colour yellow
_exptl_crystal_density_diffrn 1.507
_exptl_crystal_density_method 'not measured'
_exptl_crystal_description prism
_exptl_crystal_F_000 8440
_exptl_crystal_size_max 0.45
_exptl_crystal_size_mid 0.18
_exptl_crystal_size_min 0.12
_platon_squeeze_details
;
;
_refine_diff_density_max 4.639
_refine_diff_density_min -2.235
_refine_diff_density_rms 0.222
_refine_ls_extinction_method none
_refine_ls_goodness_of_fit_ref 0.974
_refine_ls_hydrogen_treatment constr
_refine_ls_matrix_type full
_refine_ls_number_parameters 1515
_refine_ls_number_reflns 32977
_refine_ls_number_restraints 254
_refine_ls_restrained_S_all 0.977
_refine_ls_R_factor_all 0.1535
_refine_ls_R_factor_gt 0.0936
_refine_ls_shift/su_max 0.003
_refine_ls_shift/su_mean 0.000
_refine_ls_structure_factor_coef Fsqd
_refine_ls_weighting_details 'calc w=1/[\s^2^(Fo^2^)+(0.1684P)^2^+0.0000P] where P=(Fo^2^+2Fc^2^)/3'
_refine_ls_weighting_scheme calc
_refine_ls_wR_factor_gt 0.2510
_refine_ls_wR_factor_ref 0.2840
_reflns_number_gt 16398
_reflns_number_total 32977
_reflns_threshold_expression >2sigma(I)
_cod_data_source_file c2cc30630a.txt
_cod_data_source_block 3
_cod_original_cell_volume 19022(4)
_cod_original_sg_symbol_H-M P2(1)/c
_cod_database_code 7107610

loop_
_symmetry_equiv_pos_as_xyz
'x, y, z'
'-x, y+1/2, -z+1/2'
'-x, -y, -z'
'x, -y-1/2, z-1/2'

loop_
_atom_site_label
_atom_site_type_symbol
_atom_site_fract_x
_atom_site_fract_y
_atom_site_fract_z
_atom_site_U_iso_or_equiv
_atom_site_adp_type
_atom_site_occupancy
_atom_site_symmetry_multiplicity
_atom_site_calc_flag
_atom_site_refinement_flags
_atom_site_disorder_assembly
_atom_site_disorder_group
Ir1 Ir 0.84667(3) 0.742239(17) 0.78764(2) 0.05167(19) Uani 1 1 d . . .
Ir2 Ir 0.71230(3) 0.743860(18) 0.58776(2) 0.0546(2) Uani 1 1 d . . .
Ir3 Ir 0.34967(4) 0.56039(2) 0.86213(3) 0.0766(3) Uani 1 1 d . . .
Ir4 Ir 0.21868(3) 0.53807(2) 0.66407(3) 0.0681(2) Uani 1 1 d . . .
Ir5 Ir 0.86491(4) 0.342401(18) 0.83113(3) 0.0663(2) Uani 1 1 d D . .
Ir6 Ir 0.73331(3) 0.341971(18) 0.63108(3) 0.0660(2) Uani 1 1 d . . .
N1 N 0.7575(5) 0.7665(3) 0.7351(4) 0.041(3) Uani 1 1 d . . .
N2 N 0.8652(6) 0.7308(3) 0.7200(5) 0.053(3) Uani 1 1 d . . .
N3 N 0.8131(5) 0.7316(3) 0.6391(4) 0.040(3) Uani 1 1 d . . .
N4 N 0.7064(7) 0.7684(3) 0.6578(4) 0.047(3) Uani 1 1 d . . .
N5 N 0.3031(7) 0.5124(3) 0.8106(5) 0.059(4) Uani 1 1 d . A .
N6 N 0.2985(6) 0.5942(4) 0.7972(7) 0.076(5) Uani 1 1 d . . .
N7 N 0.2434(6) 0.5853(3) 0.7189(5) 0.051(3) Uani 1 1 d . A .
N8 N 0.2503(6) 0.5034(4) 0.7314(5) 0.062(4) Uani 1 1 d . A .
N9 N 0.8831(7) 0.3532(3) 0.7627(5) 0.053(3) Uani 1 1 d . . .
N10 N 0.7724(6) 0.3191(3) 0.7775(4) 0.045(3) Uani 1 1 d . . .
N11 N 0.7190(6) 0.3194(3) 0.6981(6) 0.063(4) Uani 1 1 d . . .
N12 N 0.8227(7) 0.3539(4) 0.6782(4) 0.061(4) Uani 1 1 d U . .
N13 N 0.7934(7) 0.6867(4) 0.7756(6) 0.066(4) Uani 1 1 d . . .
N14 N 0.4285(8) 0.5532(4) 0.8297(6) 0.083(5) Uani 1 1 d . . .
N15 N 0.8130(7) 0.3974(4) 0.8200(7) 0.087(5) Uani 1 1 d . . .
N16 N 0.7363(7) 0.5423(4) 0.7852(6) 0.074(4) Uani 1 1 d . . .
N17 N 0.6363(7) 0.5765(4) 0.7854(5) 0.062(4) Uani 1 1 d . . .
N18 N 0.6435(7) 0.5072(4) 0.8017(6) 0.072(4) Uani 1 1 d . . .
N19 N 0.6852(6) 0.6903(3) 0.6170(4) 0.047(3) Uani 1 1 d . . .
N20 N 0.3231(6) 0.5416(4) 0.6715(6) 0.067(4) Uani 1 1 d . A .
N21 N 0.7083(5) 0.3980(3) 0.6555(5) 0.055(3) Uani 1 1 d U . .
N22 N 0.6482(6) 0.5457(4) 0.6567(5) 0.067(4) Uani 1 1 d . . .
N23 N 0.5492(7) 0.5808(4) 0.6621(6) 0.075(4) Uani 1 1 d . . .
N24 N 0.5580(7) 0.5101(4) 0.6729(6) 0.074(4) Uani 1 1 d . . .
C1 C 0.6925(7) 0.7810(3) 0.7296(6) 0.042(4) Uani 1 1 d . . .
C2 C 0.6573(8) 0.7941(4) 0.7630(7) 0.064(5) Uani 1 1 d . . .
H2 H 0.6786 0.7930 0.7971 0.077 Uiso 1 1 calc R . .
C3 C 0.5952(9) 0.8079(5) 0.7462(6) 0.064(4) Uiso 1 1 d . . .
H3 H 0.5726 0.8180 0.7680 0.077 Uiso 1 1 calc R . .
C4 C 0.5651(10) 0.8074(6) 0.6990(7) 0.083(6) Uiso 1 1 d . . .
H4 H 0.5197 0.8163 0.6892 0.099 Uiso 1 1 calc R . .
C5 C 0.5898(8) 0.7961(5) 0.6627(6) 0.055(4) Uani 1 1 d . . .
H5 H 0.5649 0.7977 0.6292 0.066 Uiso 1 1 calc R . .
C6 C 0.6569(7) 0.7817(4) 0.6794(6) 0.041(3) Uani 1 1 d . . .
C7 C 0.7574(6) 0.7612(3) 0.6913(5) 0.028(3) Uani 1 1 d U . .
C8 C 0.8128(7) 0.7419(3) 0.6838(5) 0.035(3) Uani 1 1 d U . .
C9 C 0.9059(6) 0.7094(3) 0.6948(5) 0.031(3) Uani 1 1 d . . .
C10 C 0.9660(9) 0.6930(4) 0.7108(7) 0.068(5) Uani 1 1 d . . .
H10 H 0.9893 0.6942 0.7446 0.081 Uiso 1 1 calc R . .
C11 C 0.9958(9) 0.6743(5) 0.6799(8) 0.076(6) Uani 1 1 d . . .
H11 H 1.0375 0.6608 0.6920 0.092 Uiso 1 1 calc R . .
C12 C 0.9629(9) 0.6759(5) 0.6304(7) 0.062(4) Uani 1 1 d . . .
H12 H 0.9837 0.6636 0.6087 0.074 Uiso 1 1 calc R . .
C13 C 0.9018(8) 0.6943(4) 0.6111(6) 0.051(4) Uani 1 1 d . . .
H13 H 0.8808 0.6957 0.5770 0.061 Uiso 1 1 calc R . .
C14 C 0.8716(7) 0.7110(4) 0.6451(5) 0.040(3) Uani 1 1 d . . .
C15 C 0.3033(12) 0.4706(5) 0.7980(12) 0.101(9) Uani 1 1 d . A .
C16 C 0.3380(10) 0.4415(5) 0.8325(8) 0.084(6) Uani 1 1 d . . .
H16 H 0.3596 0.4471 0.8659 0.101 Uiso 1 1 calc R . .
C17 C 0.3366(12) 0.4021(7) 0.8106(11) 0.118(8) Uani 1 1 d U . .
H17 H 0.3596 0.3800 0.8290 0.142 Uiso 1 1 calc R . .
C18 C 0.2974(11) 0.3975(6) 0.7576(9) 0.096(6) Uani 1 1 d U . .
H18 H 0.2927 0.3712 0.7441 0.116 Uiso 1 1 calc R . .
C19 C 0.2686(11) 0.4280(5) 0.7282(9) 0.091(7) Uani 1 1 d . A .
H19 H 0.2466 0.4244 0.6945 0.109 Uiso 1 1 calc R . .
C20 C 0.2736(12) 0.4658(5) 0.7514(10) 0.088(7) Uani 1 1 d . . .
C21 C 0.2684(9) 0.5280(4) 0.7680(7) 0.061(5) Uani 1 1 d . . .
C22 C 0.2670(8) 0.5707(4) 0.7642(8) 0.056(5) Uani 1 1 d . A .
C23 C 0.2980(8) 0.6317(4) 0.7755(8) 0.066(5) Uani 1 1 d . A .
C24 C 0.3266(10) 0.6687(5) 0.7933(10) 0.096(7) Uani 1 1 d . . .
H24 H 0.3499 0.6730 0.8267 0.116 Uiso 1 1 calc R . .
C25 C 0.3185(11) 0.6992(5) 0.7584(9) 0.087(6) Uani 1 1 d U . .
H25 H 0.3357 0.7253 0.7686 0.105 Uiso 1 1 calc R . .
C26 C 0.2869(10) 0.6928(6) 0.7104(10) 0.095(7) Uani 1 1 d . . .
H26 H 0.2837 0.7146 0.6884 0.114 Uiso 1 1 calc R . .
C27 C 0.2588(9) 0.6560(5) 0.6917(7) 0.072(5) Uani 1 1 d . A .
H27 H 0.2383 0.6518 0.6579 0.086 Uiso 1 1 calc R . .
C28 C 0.2631(8) 0.6260(4) 0.7260(7) 0.060(5) Uani 1 1 d . . .
C29 C 0.9248(7) 0.3736(4) 0.7376(6) 0.044(4) Uani 1 1 d . . .
C30 C 0.9850(8) 0.3914(5) 0.7577(7) 0.071(5) Uani 1 1 d . . .
H30 H 1.0050 0.3918 0.7920 0.085 Uiso 1 1 calc R . .
C31 C 1.0180(10) 0.4101(6) 0.7248(8) 0.088(6) Uani 1 1 d . . .
H31 H 1.0613 0.4220 0.7363 0.106 Uiso 1 1 calc R . .
C32 C 0.9805(11) 0.4094(6) 0.6735(10) 0.100(7) Uani 1 1 d . . .
H32 H 0.9998 0.4215 0.6509 0.120 Uiso 1 1 calc R . .
C33 C 0.9193(9) 0.3922(5) 0.6563(7) 0.075(5) Uani 1 1 d . . .
H33 H 0.8959 0.3929 0.6225 0.090 Uiso 1 1 calc R . .
C34 C 0.8906(8) 0.3732(4) 0.6895(7) 0.055(4) Uani 1 1 d U . .
C35 C 0.8304(8) 0.3416(4) 0.7246(5) 0.042(3) Uani 1 1 d U . .
C36 C 0.7759(7) 0.3279(4) 0.7347(6) 0.049(4) Uani 1 1 d . . .
C37 C 0.7065(9) 0.3076(5) 0.7727(7) 0.060(5) Uani 1 1 d U . .
C38 C 0.6696(10) 0.2963(4) 0.8046(7) 0.068(5) Uani 1 1 d . . .
H38 H 0.6914 0.2936 0.8385 0.081 Uiso 1 1 calc R . .
C39 C 0.6042(10) 0.2893(5) 0.7870(9) 0.075(6) Uani 1 1 d . . .
H39 H 0.5781 0.2848 0.8086 0.090 Uiso 1 1 calc R . .
C40 C 0.5740(12) 0.2885(5) 0.7369(10) 0.093(6) Uani 1 1 d U . .
H40 H 0.5283 0.2805 0.7252 0.112 Uiso 1 1 calc R . .
C41 C 0.6055(9) 0.2983(5) 0.7044(7) 0.071(5) Uani 1 1 d . . .
H41 H 0.5838 0.2992 0.6704 0.085 Uiso 1 1 calc R . .
C42 C 0.6755(8) 0.3074(4) 0.7257(8) 0.060(5) Uani 1 1 d . . .
C43 C 0.7005(9) 0.5742(4) 0.7828(8) 0.077(6) Uani 1 1 d . . .
C44 C 0.6113(8) 0.5435(4) 0.7966(7) 0.067(5) Uani 1 1 d . . .
C45 C 0.7043(10) 0.5089(5) 0.7966(8) 0.081(6) Uani 1 1 d . . .
C46 C 0.7323(9) 0.6844(4) 0.7779(6) 0.058(4) Uani 1 1 d . . .
H46 H 0.7092 0.7088 0.7789 0.069 Uiso 1 1 calc R . .
C47 C 0.6993(8) 0.6497(4) 0.7790(7) 0.069(5) Uani 1 1 d . . .
H47 H 0.6552 0.6497 0.7822 0.083 Uiso 1 1 calc R . .
C48 C 0.7329(8) 0.6125(4) 0.7752(6) 0.058(5) Uani 1 1 d . . .
C49 C 0.7943(9) 0.6152(4) 0.7718(7) 0.070(5) Uani 1 1 d U . .
H49 H 0.8191 0.5910 0.7729 0.084 Uiso 1 1 calc R . .
C50 C 0.8254(8) 0.6522(4) 0.7666(7) 0.063(5) Uani 1 1 d . . .
H50 H 0.8656 0.6533 0.7575 0.076 Uiso 1 1 calc R . .
C51 C 0.4620(8) 0.5189(5) 0.8338(8) 0.076(6) Uani 1 1 d . . .
H51 H 0.4442 0.4966 0.8465 0.091 Uiso 1 1 calc R . .
C52 C 0.5191(9) 0.5127(5) 0.8219(7) 0.074(5) Uani 1 1 d . . .
H52 H 0.5405 0.4872 0.8261 0.089 Uiso 1 1 calc R . .
C53 C 0.5445(9) 0.5443(5) 0.8035(7) 0.072(5) Uani 1 1 d . . .
C54 C 0.5108(8) 0.5814(5) 0.7998(8) 0.090(7) Uani 1 1 d . . .
H54 H 0.5275 0.6045 0.7878 0.108 Uiso 1 1 calc R . .
C55 C 0.4561(10) 0.5836(5) 0.8132(9) 0.099(8) Uani 1 1 d . . .
H55 H 0.4346 0.6091 0.8108 0.119 Uiso 1 1 calc R . .
C56 C 0.8358(9) 0.4285(5) 0.7999(7) 0.078(5) Uani 1 1 d U . .
H56 H 0.8754 0.4258 0.7902 0.094 Uiso 1 1 calc R . .
C57 C 0.7990(9) 0.4670(5) 0.7929(7) 0.076(5) Uani 1 1 d U . .
H57 H 0.8174 0.4899 0.7817 0.091 Uiso 1 1 calc R . .
C58 C 0.7399(8) 0.4699(5) 0.8022(8) 0.083(7) Uani 1 1 d . . .
C59 C 0.7161(7) 0.4353(4) 0.8185(7) 0.064(5) Uani 1 1 d . . .
H59 H 0.6738 0.4348 0.8247 0.076 Uiso 1 1 calc R . .
C60 C 0.7561(10) 0.4023(5) 0.8251(9) 0.096(7) Uani 1 1 d . . .
H60 H 0.7377 0.3789 0.8354 0.115 Uiso 1 1 calc R . .
C61 C 0.6118(9) 0.5786(5) 0.6534(7) 0.072(5) Uani 1 1 d . . .
C62 C 0.5242(9) 0.5462(5) 0.6678(8) 0.077(6) Uani 1 1 d . A .
C63 C 0.6175(8) 0.5121(5) 0.6642(7) 0.072(5) Uani 1 1 d . . .
C64 C 0.6290(8) 0.6879(5) 0.6330(7) 0.067(5) Uani 1 1 d . . .
H64 H 0.6077 0.7121 0.6380 0.080 Uiso 1 1 calc R . .
C65 C 0.6036(9) 0.6528(5) 0.6418(7) 0.077(6) Uani 1 1 d . . .
H65 H 0.5611 0.6512 0.6476 0.092 Uiso 1 1 calc R . .
C66 C 0.6427(6) 0.6188(4) 0.6419(5) 0.043(4) Uani 1 1 d . . .
C67 C 0.6966(9) 0.6183(5) 0.6308(7) 0.078(5) Uani 1 1 d U . .
H67 H 0.7201 0.5938 0.6306 0.093 Uiso 1 1 calc R . .
C68 C 0.7214(8) 0.6561(5) 0.6181(6) 0.057(4) Uani 1 1 d . . .
H68 H 0.7629 0.6570 0.6107 0.068 Uiso 1 1 calc R . .
C69 C 0.3591(10) 0.5086(6) 0.6792(8) 0.088(7) Uani 1 1 d . . .
H69 H 0.3379 0.4839 0.6826 0.105 Uiso 1 1 calc R A .
C70 C 0.4293(10) 0.5082(6) 0.6828(9) 0.100(7) Uani 1 1 d . A .
H70 H 0.4555 0.4845 0.6919 0.119 Uiso 1 1 calc R . .
C71 C 0.4584(8) 0.5448(4) 0.6721(6) 0.057(4) Uani 1 1 d . . .
C72 C 0.4170(9) 0.5781(5) 0.6616(7) 0.074(5) Uani 1 1 d . A .
H72 H 0.4344 0.6031 0.6546 0.089 Uiso 1 1 calc R . .
C73 C 0.3473(10) 0.5754(5) 0.6609(8) 0.090(6) Uani 1 1 d . . .
H73 H 0.3191 0.5984 0.6527 0.107 Uiso 1 1 calc R A .
C74 C 0.7431(8) 0.4319(4) 0.6538(7) 0.062(5) Uani 1 1 d . . .
H74 H 0.7870 0.4306 0.6504 0.075 Uiso 1 1 calc R . .
C75 C 0.7111(8) 0.4713(5) 0.6575(7) 0.068(5) Uani 1 1 d . . .
H75 H 0.7330 0.4955 0.6532 0.081 Uiso 1 1 calc R . .
C76 C 0.6538(9) 0.4731(5) 0.6664(7) 0.076(6) Uani 1 1 d . . .
C77 C 0.6210(9) 0.4374(6) 0.6751(8) 0.092(6) Uani 1 1 d U . .
H77 H 0.5828 0.4378 0.6867 0.110 Uiso 1 1 calc R . .
C78 C 0.6498(10) 0.4020(6) 0.6652(9) 0.104(7) Uani 1 1 d U . .
H78 H 0.6252 0.3780 0.6654 0.125 Uiso 1 1 calc R . .
C79 C 0.8531(11) 0.7647(6) 0.8584(6) 0.079(6) Uani 1 1 d . . .
C80 C 0.8891(10) 0.7292(6) 0.8646(7) 0.076(5) Uani 1 1 d U . .
C81 C 0.9419(9) 0.7321(6) 0.8445(6) 0.070(5) Uani 1 1 d . . .
C82 C 0.9410(10) 0.7738(5) 0.8265(8) 0.091(7) Uani 1 1 d . . .
C83 C 0.8807(8) 0.7939(5) 0.8337(6) 0.058(4) Uani 1 1 d U . .
C84 C 0.7941(11) 0.7760(10) 0.8779(8) 0.144(12) Uani 1 1 d . . .
H84A H 0.7540 0.7611 0.8598 0.216 Uiso 1 1 calc R . .
H84B H 0.7854 0.8050 0.8738 0.216 Uiso 1 1 calc R . .
H84C H 0.8055 0.7691 0.9126 0.216 Uiso 1 1 calc R . .
C85 C 0.8667(14) 0.6948(9) 0.8890(10) 0.165(13) Uani 1 1 d . . .
H85A H 0.8923 0.6944 0.9236 0.247 Uiso 1 1 calc R . .
H85B H 0.8741 0.6695 0.8737 0.247 Uiso 1 1 calc R . .
H85C H 0.8188 0.6977 0.8857 0.247 Uiso 1 1 calc R . .
C86 C 0.9935(12) 0.7031(7) 0.8546(9) 0.136(11) Uani 1 1 d . . .
H86A H 1.0297 0.7113 0.8835 0.204 Uiso 1 1 calc R . .
H86B H 1.0112 0.7008 0.8267 0.204 Uiso 1 1 calc R . .
H86C H 0.9756 0.6770 0.8607 0.204 Uiso 1 1 calc R . .
C87 C 0.9879(10) 0.7884(8) 0.7977(9) 0.117(9) Uani 1 1 d . . .
H87A H 1.0299 0.7731 0.8077 0.176 Uiso 1 1 calc R . .
H87B H 0.9976 0.8171 0.8042 0.176 Uiso 1 1 calc R . .
H87C H 0.9662 0.7844 0.7628 0.176 Uiso 1 1 calc R . .
C88 C 0.8668(10) 0.8361(6) 0.8183(9) 0.118(9) Uani 1 1 d . . .
H88A H 0.8325 0.8370 0.7865 0.177 Uiso 1 1 calc R . .
H88B H 0.9081 0.8488 0.8159 0.177 Uiso 1 1 calc R . .
H88C H 0.8506 0.8506 0.8424 0.177 Uiso 1 1 calc R . .
C89 C 0.7189(9) 0.7369(5) 0.5144(7) 0.067(5) Uiso 1 1 d . . .
C90 C 0.6521(10) 0.7314(7) 0.5150(7) 0.084(6) Uani 1 1 d U . .
C91 C 0.6308(11) 0.7682(6) 0.5340(7) 0.082(6) Uani 1 1 d . . .
C92 C 0.6795(15) 0.7952(7) 0.5383(7) 0.109(8) Uani 1 1 d . . .
C93 C 0.7359(11) 0.7781(6) 0.5309(8) 0.086(6) Uani 1 1 d U . .
C94 C 0.7639(12) 0.7060(7) 0.4950(8) 0.113(8) Uani 1 1 d . . .
H94A H 0.7480 0.6785 0.4971 0.169 Uiso 1 1 calc R . .
H94B H 0.8108 0.7083 0.5149 0.169 Uiso 1 1 calc R . .
H94C H 0.7604 0.7123 0.4610 0.169 Uiso 1 1 calc R . .
C95 C 0.6132(12) 0.6940(8) 0.4976(12) 0.155(12) Uani 1 1 d . . .
H95A H 0.6051 0.6799 0.5253 0.232 Uiso 1 1 calc R . .
H95B H 0.6387 0.6765 0.4820 0.232 Uiso 1 1 calc R . .
H95C H 0.5701 0.7009 0.4739 0.232 Uiso 1 1 calc R . .
C96 C 0.5552(11) 0.7726(7) 0.5301(8) 0.111(8) Uani 1 1 d . . .
H96A H 0.5502 0.7919 0.5546 0.167 Uiso 1 1 calc R . .
H96B H 0.5373 0.7464 0.5359 0.167 Uiso 1 1 calc R . .
H96C H 0.5306 0.7823 0.4975 0.167 Uiso 1 1 calc R . .
C97 C 0.6745(16) 0.8379(8) 0.5558(12) 0.179(15) Uani 1 1 d . . .
H97A H 0.6673 0.8565 0.5283 0.268 Uiso 1 1 calc R . .
H97B H 0.7161 0.8449 0.5809 0.268 Uiso 1 1 calc R . .
H97C H 0.6367 0.8397 0.5694 0.268 Uiso 1 1 calc R . .
C98 C 0.8070(11) 0.7930(9) 0.5338(9) 0.149(12) Uani 1 1 d . . .
H98A H 0.8054 0.8083 0.5043 0.224 Uiso 1 1 calc R . .
H98B H 0.8369 0.7698 0.5364 0.224 Uiso 1 1 calc R . .
H98C H 0.8238 0.8103 0.5624 0.224 Uiso 1 1 calc R . .
C99 C 0.3601(5) 0.5348(3) 0.9331(3) 0.138(10) Uiso 1 1 d G . .
C100 C 0.4157(5) 0.5610(3) 0.9352(3) 0.137(10) Uiso 1 1 d G . .
C101 C 0.3896(5) 0.6010(3) 0.9226(3) 0.102(7) Uani 1 1 d G . .
C102 C 0.3179(5) 0.5994(3) 0.9128(3) 0.120(9) Uani 1 1 d G . .
C103 C 0.2997(5) 0.5585(3) 0.9192(3) 0.108(8) Uani 1 1 d G . .
C104 C 0.3644(7) 0.4896(3) 0.9438(3) 0.180(15) Uani 1 1 d G . .
H10A H 0.3549 0.4746 0.9131 0.270 Uiso 1 1 calc R . .
H10B H 0.3315 0.4823 0.9606 0.270 Uiso 1 1 calc R . .
H10C H 0.4096 0.4829 0.9645 0.270 Uiso 1 1 calc R . .
C105 C 0.4895(6) 0.5487(4) 0.9485(3) 0.122(9) Uani 1 1 d G . .
H10D H 0.4955 0.5226 0.9651 0.182 Uiso 1 1 calc R . .
H10E H 0.5171 0.5690 0.9700 0.182 Uiso 1 1 calc R . .
H10F H 0.5032 0.5465 0.9187 0.182 Uiso 1 1 calc R . .
C106 C 0.4309(6) 0.6385(4) 0.9202(3) 0.209(18) Uani 1 1 d G . .
H10G H 0.4007 0.6614 0.9086 0.313 Uiso 1 1 calc R . .
H10H H 0.4574 0.6337 0.8976 0.313 Uiso 1 1 calc R . .
H10I H 0.4611 0.6445 0.9527 0.313 Uiso 1 1 calc R . .
C107 C 0.2696(6) 0.6349(3) 0.8980(3) 0.165(11) Uani 1 1 d GU . .
H10J H 0.2639 0.6477 0.9272 0.247 Uiso 1 1 calc R . .
H10K H 0.2261 0.6253 0.8774 0.247 Uiso 1 1 calc R . .
H10L H 0.2880 0.6546 0.8799 0.247 Uiso 1 1 calc R . .
C108 C 0.2285(5) 0.5429(4) 0.9126(3) 0.135(10) Uani 1 1 d G . .
H10M H 0.2220 0.5383 0.9446 0.202 Uiso 1 1 calc R . .
H10N H 0.2220 0.5176 0.8942 0.202 Uiso 1 1 calc R . .
H10O H 0.1959 0.5629 0.8946 0.202 Uiso 1 1 calc R . .
C109 C 0.1806(5) 0.5084(3) 0.5922(3) 0.089(18) Uiso 0.530(17) 1 d PG A 1
C110 C 0.1435(5) 0.4905(3) 0.6230(3) 0.133(18) Uiso 0.530(17) 1 d PG A 1
C111 C 0.1073(4) 0.5227(3) 0.6393(3) 0.076(10) Uani 0.530(17) 1 d PGU A 1
C112 C 0.1221(4) 0.5607(3) 0.6185(3) 0.093(7) Uani 0.530(17) 1 d PGU A 1
C113 C 0.1674(4) 0.5518(3) 0.5894(3) 0.074(11) Uani 0.530(17) 1 d PGU A 1
C114 C 0.2262(5) 0.4855(4) 0.5668(4) 0.096(13) Uani 0.530(17) 1 d PGU A 1
H11A H 0.1986 0.4749 0.5354 0.145 Uiso 0.530(17) 1 calc PR A 1
H11B H 0.2486 0.4631 0.5876 0.145 Uiso 0.530(17) 1 calc PR A 1
H11C H 0.2599 0.5039 0.5615 0.145 Uiso 0.530(17) 1 calc PR A 1
C115 C 0.1426(7) 0.4450(3) 0.6362(4) 0.18(2) Uani 0.530(17) 1 d PGU A 1
H11D H 0.1839 0.4322 0.6339 0.264 Uiso 0.530(17) 1 calc PR A 1
H11E H 0.1037 0.4320 0.6134 0.264 Uiso 0.530(17) 1 calc PR A 1
H11F H 0.1396 0.4423 0.6694 0.264 Uiso 0.530(17) 1 calc PR A 1
C116 C 0.0612(4) 0.5176(4) 0.6728(3) 0.137(18) Uani 0.530(17) 1 d PGU A 1
H11G H 0.0890 0.5147 0.7067 0.205 Uiso 0.530(17) 1 calc PR A 1
H11H H 0.0332 0.4936 0.6629 0.205 Uiso 0.530(17) 1 calc PR A 1
H11I H 0.0324 0.5414 0.6699 0.205 Uiso 0.530(17) 1 calc PR A 1
C117 C 0.0945(5) 0.6029(3) 0.6261(3) 0.15(3) Uani 0.530(17) 1 d PG A 1
H11J H 0.0606 0.6000 0.6433 0.232 Uiso 0.530(17) 1 calc PR A 1
H11K H 0.0741 0.6156 0.5943 0.232 Uiso 0.530(17) 1 calc PR A 1
H11L H 0.1314 0.6198 0.6454 0.232 Uiso 0.530(17) 1 calc PR A 1
C118 C 0.1964(6) 0.5831(4) 0.5606(3) 0.087(13) Uani 0.530(17) 1 d PG A 1
H11M H 0.1599 0.5996 0.5403 0.130 Uiso 0.530(17) 1 calc PR A 1
H11N H 0.2188 0.5689 0.5399 0.130 Uiso 0.530(17) 1 calc PR A 1
H11O H 0.2289 0.6004 0.5836 0.130 Uiso 0.530(17) 1 calc PR A 1
C10A C 0.1136(4) 0.5529(3) 0.6244(3) 0.093(7) Uani 0.470(17) 1 d PGU A 2
C11A C 0.1523(5) 0.5729(3) 0.5971(3) 0.076(12) Uani 0.470(17) 1 d PGU A 2
C11B C 0.1918(5) 0.5429(4) 0.5818(3) 0.073(12) Uani 0.470(17) 1 d PGU A 2
C11C C 0.1776(5) 0.5044(3) 0.5997(3) 0.069(15) Uani 0.470(17) 1 d PGU A 2
C11D C 0.1293(4) 0.5105(3) 0.6260(3) 0.087(14) Uani 0.470(17) 1 d PGU A 2
C11E C 0.0646(4) 0.5731(4) 0.6476(3) 0.111(16) Uani 0.470(17) 1 d PGU A 2
H11P H 0.0859 0.5760 0.6828 0.167 Uiso 0.470(17) 1 calc PR A 2
H11Q H 0.0242 0.5565 0.6420 0.167 Uiso 0.470(17) 1 calc PR A 2
H11R H 0.0523 0.5997 0.6331 0.167 Uiso 0.470(17) 1 calc PR A 2
C11F C 0.1515(7) 0.6180(3) 0.5863(3) 0.090(14) Uani 0.470(17) 1 d PGU A 2
H11S H 0.1107 0.6248 0.5602 0.134 Uiso 0.470(17) 1 calc PR A 2
H11T H 0.1909 0.6250 0.5760 0.134 Uiso 0.470(17) 1 calc PR A 2
H11U H 0.1524 0.6332 0.6157 0.134 Uiso 0.470(17) 1 calc PR A 2
C11G C 0.2404(5) 0.5506(5) 0.5519(3) 0.15(2) Uani 0.470(17) 1 d PGU A 2
H11V H 0.2153 0.5512 0.5172 0.222 Uiso 0.470(17) 1 calc PR A 2
H11W H 0.2738 0.5290 0.5579 0.222 Uiso 0.470(17) 1 calc PR A 2
H11X H 0.2630 0.5765 0.5615 0.222 Uiso 0.470(17) 1 calc PR A 2
C11H C 0.2084(6) 0.4640(4) 0.5920(4) 0.104(16) Uani 0.470(17) 1 d PGU A 2
H11Y H 0.1830 0.4527 0.5604 0.157 Uiso 0.470(17) 1 calc PR A 2
H11Z H 0.2066 0.4453 0.6180 0.157 Uiso 0.470(17) 1 calc PR A 2
H12P H 0.2552 0.4680 0.5927 0.157 Uiso 0.470(17) 1 calc PR A 2
C11I C 0.0997(5) 0.4778(3) 0.6512(3) 0.14(2) Uiso 0.470(17) 1 d PG A 2
H12Q H 0.0578 0.4678 0.6286 0.205 Uiso 0.470(17) 1 calc PR A 2
H12R H 0.0907 0.4892 0.6801 0.205 Uiso 0.470(17) 1 calc PR A 2
H12S H 0.1318 0.4556 0.6609 0.205 Uiso 0.470(17) 1 calc PR A 2
C119 C 0.9066(12) 0.3488(7) 0.9076(9) 0.098(7) Uiso 1 1 d . . .
C120 C 0.8651(12) 0.3159(9) 0.8998(10) 0.123(10) Uani 1 1 d . . .
C121 C 0.9020(10) 0.2890(6) 0.8759(6) 0.073(5) Uani 1 1 d . . .
C122 C 0.9547(11) 0.3092(6) 0.8661(8) 0.090(6) Uani 1 1 d . . .
C123 C 0.9563(9) 0.3509(8) 0.8854(7) 0.117(8) Uani 1 1 d DU . .
C124 C 0.8954(16) 0.3891(10) 0.9353(12) 0.176(13) Uiso 1 1 d . . .
H12A H 0.8647 0.3835 0.9545 0.264 Uiso 1 1 calc R . .
H12B H 0.8762 0.4101 0.9113 0.264 Uiso 1 1 calc R . .
H12C H 0.9386 0.3983 0.9570 0.264 Uiso 1 1 calc R . .
C125 C 0.8061(11) 0.3016(10) 0.9215(10) 0.168(15) Uani 1 1 d . . .
H12D H 0.8185 0.2760 0.9387 0.251 Uiso 1 1 calc R . .
H12E H 0.7645 0.2982 0.8948 0.251 Uiso 1 1 calc R . .
H12F H 0.7993 0.3220 0.9442 0.251 Uiso 1 1 calc R . .
C126 C 0.8823(12) 0.2444(5) 0.8585(8) 0.107(8) Uani 1 1 d . . .
H12G H 0.8612 0.2441 0.8231 0.160 Uiso 1 1 calc R . .
H12H H 0.8508 0.2339 0.8748 0.160 Uiso 1 1 calc R . .
H12I H 0.9227 0.2276 0.8667 0.160 Uiso 1 1 calc R . .
C127 C 1.0031(11) 0.2930(7) 0.8362(9) 0.123(10) Uani 1 1 d . . .
H12J H 1.0499 0.2977 0.8551 0.185 Uiso 1 1 calc R . .
H12K H 0.9933 0.3073 0.8050 0.185 Uiso 1 1 calc R . .
H12L H 0.9957 0.2641 0.8302 0.185 Uiso 1 1 calc R . .
C128 C 1.0135(12) 0.3807(7) 0.8960(11) 0.148(11) Uani 1 1 d D . .
H12M H 0.9980 0.4069 0.9041 0.222 Uiso 1 1 calc R . .
H12N H 1.0294 0.3835 0.8673 0.222 Uiso 1 1 calc R . .
H12O H 1.0504 0.3710 0.9236 0.222 Uiso 1 1 calc R . .
C129 C 0.7004(5) 0.2885(3) 0.5859(4) 0.086(6) Uani 1 1 d GU . .
C130 C 0.6510(6) 0.3196(3) 0.5704(4) 0.105(7) Uiso 1 1 d G . .
C131 C 0.6818(6) 0.3529(3) 0.5536(4) 0.110(8) Uiso 1 1 d G . .
C132 C 0.7501(5) 0.3424(3) 0.5587(4) 0.108(9) Uani 1 1 d G . .
C133 C 0.7616(5) 0.3026(3) 0.5786(4) 0.093(7) Uani 1 1 d G . .
C134 C 0.6896(8) 0.2476(4) 0.6064(6) 0.143(10) Uani 1 1 d GU . .
H13A H 0.6462 0.2475 0.6132 0.215 Uiso 1 1 calc R . .
H13B H 0.7256 0.2426 0.6367 0.215 Uiso 1 1 calc R . .
H13C H 0.6900 0.2266 0.5827 0.215 Uiso 1 1 calc R . .
C135 C 0.5786(8) 0.3176(5) 0.5716(7) 0.179(13) Uiso 1 1 d G . .
H13D H 0.5771 0.3223 0.6049 0.269 Uiso 1 1 calc R . .
H13E H 0.5600 0.2909 0.5608 0.269 Uiso 1 1 calc R . .
H13F H 0.5520 0.3382 0.5499 0.269 Uiso 1 1 calc R . .
C136 C 0.6478(9) 0.3925(5) 0.5338(7) 0.26(2) Uiso 1 1 d G . .
H13G H 0.6675 0.4143 0.5565 0.387 Uiso 1 1 calc R . .
H13H H 0.5997 0.3906 0.5301 0.387 Uiso 1 1 calc R . .
H13I H 0.6544 0.3981 0.5020 0.387 Uiso 1 1 calc R . .
C137 C 0.8016(8) 0.3689(5) 0.5452(6) 0.169(12) Uani 1 1 d GU . .
H13J H 0.8087 0.3935 0.5649 0.254 Uiso 1 1 calc R . .
H13K H 0.7850 0.3760 0.5106 0.254 Uiso 1 1 calc R . .
H13L H 0.8441 0.3542 0.5515 0.254 Uiso 1 1 calc R . .
C138 C 0.8274(7) 0.2793(5) 0.5901(6) 0.157(13) Uani 1 1 d G . .
H13M H 0.8421 0.2776 0.5608 0.236 Uiso 1 1 calc R . .
H13N H 0.8208 0.2522 0.6011 0.236 Uiso 1 1 calc R . .
H13O H 0.8617 0.2933 0.6159 0.236 Uiso 1 1 calc R . .
C139 C 0.1486(17) 0.7941(8) 0.3249(10) 0.137(12) Uani 1 1 d . . .
C140 C 0.1198(14) 0.6001(10) 0.7797(11) 0.158(12) Uani 1 1 d . . .
O3 O 0.1665(10) 0.5214(6) 0.4119(7) 0.163(8) Uani 1 1 d . . .
O1 O 0.1528(11) 0.7786(9) 0.2794(13) 0.231(13) Uani 1 1 d . . .
O4 O 0.9770(16) 0.5943(11) 0.8179(12) 0.272(14) Uiso 1 1 d . . .
O2 O 0.0913(9) 0.6314(6) 0.8043(7) 0.137(6) Uani 1 1 d . . .
O5 O 0.5288(19) 0.5964(13) 0.5375(14) 0.331(19) Uiso 1 1 d . . .
O6 O 0.9138(6) 0.0360(4) 0.0341(4) 0.080(4) Uani 1 1 d U . .

loop_
_atom_site_aniso_label
_atom_site_aniso_U_11
_atom_site_aniso_U_22
_atom_site_aniso_U_33
_atom_site_aniso_U_23
_atom_site_aniso_U_13
_atom_site_aniso_U_12
Ir1 0.0619(4) 0.0374(3) 0.0579(4) -0.0014(3) 0.0212(3) -0.0064(3)
Ir2 0.0632(4) 0.0416(3) 0.0584(4) 0.0022(3) 0.0168(4) -0.0104(3)
Ir3 0.0746(5) 0.0619(5) 0.0982(6) 0.0092(4) 0.0331(5) 0.0218(4)
Ir4 0.0538(4) 0.0536(4) 0.1081(6) -0.0113(4) 0.0412(4) -0.0003(3)
Ir5 0.0740(5) 0.0354(3) 0.0992(6) 0.0069(3) 0.0408(4) 0.0163(3)
Ir6 0.0616(4) 0.0384(3) 0.0995(6) 0.0298(3) 0.0265(4) 0.0069(3)
N1 0.044(7) 0.029(6) 0.050(8) -0.004(5) 0.014(6) 0.009(5)
N2 0.047(8) 0.028(6) 0.094(11) -0.010(6) 0.035(8) -0.009(5)
N3 0.043(7) 0.042(6) 0.032(7) 0.001(5) 0.010(6) -0.003(5)
N4 0.073(9) 0.018(5) 0.048(8) -0.015(5) 0.017(8) -0.002(5)
N5 0.081(10) 0.021(6) 0.071(10) 0.002(6) 0.016(8) 0.005(6)
N6 0.035(8) 0.045(8) 0.155(16) -0.006(10) 0.036(9) -0.010(6)
N7 0.076(9) 0.016(5) 0.070(9) -0.008(6) 0.038(8) -0.005(6)
N8 0.066(9) 0.029(7) 0.091(11) 0.005(7) 0.020(8) -0.009(6)
N9 0.079(9) 0.022(6) 0.068(9) 0.001(6) 0.036(8) 0.014(6)
N10 0.049(8) 0.046(7) 0.048(8) 0.004(6) 0.026(7) 0.014(6)
N11 0.030(7) 0.027(6) 0.132(13) 0.022(7) 0.023(8) 0.002(5)
N12 0.110(8) 0.049(6) 0.038(6) 0.012(5) 0.045(6) -0.007(6)
N13 0.074(10) 0.039(7) 0.098(12) 0.019(7) 0.045(9) 0.009(7)
N14 0.107(13) 0.039(8) 0.114(13) 0.004(8) 0.048(11) 0.017(8)
N15 0.070(10) 0.041(8) 0.172(17) -0.001(9) 0.071(11) 0.005(7)
N16 0.061(9) 0.028(7) 0.141(14) -0.003(8) 0.039(9) 0.001(6)
N17 0.059(9) 0.040(7) 0.088(11) 0.002(7) 0.024(8) 0.009(6)
N18 0.065(9) 0.031(7) 0.129(14) 0.015(7) 0.044(9) -0.007(6)
N19 0.037(7) 0.039(7) 0.061(9) -0.001(6) 0.009(6) -0.011(5)
N20 0.057(9) 0.039(7) 0.119(13) 0.021(8) 0.048(9) 0.023(6)
N21 0.018(6) 0.043(7) 0.102(10) 0.038(6) 0.015(6) 0.009(5)
N22 0.049(8) 0.056(9) 0.104(12) 0.023(8) 0.035(8) 0.013(7)
N23 0.059(9) 0.049(8) 0.121(13) 0.025(8) 0.032(9) 0.015(7)
N24 0.063(9) 0.062(9) 0.112(13) 0.038(8) 0.050(9) 0.020(7)
C1 0.063(10) 0.020(6) 0.059(10) 0.002(6) 0.042(9) 0.009(6)
C2 0.061(11) 0.038(8) 0.104(14) -0.026(9) 0.041(11) -0.003(7)
C5 0.064(11) 0.057(10) 0.041(10) 0.004(7) 0.013(9) -0.005(8)
C6 0.036(8) 0.023(7) 0.060(11) 0.011(6) 0.011(8) 0.012(6)
C7 0.023(6) 0.027(5) 0.033(7) -0.022(5) 0.006(5) -0.003(5)
C8 0.034(6) 0.013(5) 0.049(7) -0.004(5) 0.000(6) -0.004(5)
C9 0.043(8) 0.014(6) 0.043(9) -0.007(5) 0.023(7) 0.003(5)
C10 0.071(12) 0.039(9) 0.093(14) -0.019(9) 0.025(11) 0.008(8)
C11 0.048(11) 0.066(12) 0.123(19) -0.008(12) 0.037(12) 0.008(9)
C12 0.059(11) 0.067(11) 0.069(13) 0.000(9) 0.034(10) 0.009(9)
C13 0.062(10) 0.039(8) 0.055(10) -0.002(7) 0.020(9) 0.001(7)
C14 0.044(9) 0.035(7) 0.051(10) -0.010(7) 0.029(8) -0.008(6)
C15 0.107(18) 0.039(11) 0.20(3) 0.005(15) 0.11(2) 0.008(11)
C16 0.089(14) 0.043(10) 0.124(18) 0.037(11) 0.036(13) 0.037(10)
C17 0.125(15) 0.069(12) 0.170(17) 0.046(12) 0.058(13) 0.005(11)
C18 0.120(14) 0.043(10) 0.136(15) -0.019(10) 0.054(12) -0.020(10)
C19 0.127(18) 0.028(9) 0.142(19) -0.016(11) 0.078(16) -0.003(10)
C20 0.13(2) 0.030(10) 0.126(19) -0.012(12) 0.074(17) -0.016(10)
C21 0.083(13) 0.035(8) 0.085(14) 0.000(9) 0.055(12) -0.007(8)
C22 0.044(9) 0.029(8) 0.109(15) 0.016(9) 0.043(10) 0.004(7)
C23 0.031(9) 0.037(9) 0.109(16) 0.006(9) -0.011(10) 0.011(7)
C24 0.094(15) 0.052(11) 0.17(2) -0.027(13) 0.083(16) -0.007(10)
C25 0.112(14) 0.040(9) 0.112(14) 0.005(10) 0.035(12) -0.004(9)
C26 0.075(14) 0.070(14) 0.16(2) 0.039(15) 0.059(16) 0.030(11)
C27 0.089(14) 0.040(10) 0.092(14) 0.017(9) 0.034(12) 0.003(9)
C28 0.053(10) 0.020(7) 0.111(16) 0.004(8) 0.028(11) 0.009(7)
C29 0.025(8) 0.046(8) 0.064(11) 0.005(7) 0.020(8) 0.003(6)
C30 0.052(11) 0.060(11) 0.095(15) -0.007(10) 0.011(10) 0.023(9)
C31 0.069(13) 0.101(16) 0.098(17) 0.032(13) 0.031(13) -0.005(11)
C32 0.084(15) 0.085(15) 0.14(2) 0.035(14) 0.054(16) -0.021(12)
C33 0.066(12) 0.074(12) 0.101(15) 0.017(11) 0.049(12) -0.004(10)
C34 0.048(9) 0.036(7) 0.084(11) 0.032(7) 0.025(9) 0.017(6)
C35 0.060(7) 0.047(7) 0.017(6) -0.011(5) 0.006(6) 0.011(6)
C36 0.039(9) 0.042(8) 0.073(12) -0.009(8) 0.029(9) -0.009(7)
C37 0.081(11) 0.050(9) 0.063(10) 0.029(8) 0.040(9) -0.007(8)
C38 0.088(14) 0.036(9) 0.095(14) 0.015(9) 0.050(12) -0.002(8)
C39 0.065(13) 0.048(10) 0.128(19) 0.007(11) 0.054(13) 0.011(9)
C40 0.095(13) 0.049(10) 0.148(16) 0.009(11) 0.055(13) -0.002(9)
C41 0.074(13) 0.044(9) 0.092(14) 0.034(9) 0.018(11) -0.009(8)
C42 0.043(10) 0.026(7) 0.127(17) 0.011(9) 0.049(11) 0.010(6)
C43 0.085(13) 0.022(8) 0.142(18) 0.003(9) 0.061(13) 0.010(8)
C44 0.065(11) 0.020(7) 0.127(16) 0.019(8) 0.042(11) 0.016(7)
C45 0.087(14) 0.051(11) 0.120(17) -0.003(10) 0.052(13) 0.023(10)
C46 0.080(12) 0.019(7) 0.077(12) 0.013(7) 0.029(10) 0.005(7)
C47 0.044(9) 0.036(9) 0.134(17) 0.003(9) 0.038(11) 0.002(7)
C48 0.074(11) 0.021(7) 0.097(13) -0.010(7) 0.052(10) -0.018(7)
C49 0.075(11) 0.030(7) 0.107(12) -0.001(8) 0.031(10) 0.014(7)
C50 0.073(11) 0.033(8) 0.099(14) 0.006(8) 0.047(11) 0.014(8)
C51 0.046(10) 0.039(9) 0.145(19) -0.004(10) 0.033(11) 0.014(8)
C52 0.076(13) 0.037(9) 0.093(14) 0.001(9) 0.000(11) 0.023(9)
C53 0.091(14) 0.032(9) 0.103(15) -0.012(9) 0.045(12) -0.002(8)
C54 0.042(10) 0.054(11) 0.17(2) 0.018(12) 0.019(12) 0.012(8)
C55 0.095(16) 0.030(9) 0.19(2) 0.034(12) 0.062(16) 0.019(9)
C56 0.077(11) 0.064(10) 0.111(13) 0.000(9) 0.053(10) 0.033(9)
C57 0.084(11) 0.033(8) 0.122(13) 0.003(8) 0.047(10) 0.015(8)
C58 0.046(10) 0.042(9) 0.17(2) -0.035(11) 0.045(12) 0.000(8)
C59 0.032(8) 0.039(9) 0.128(16) 0.019(9) 0.035(10) 0.003(7)
C60 0.096(15) 0.041(10) 0.17(2) 0.031(12) 0.077(16) 0.015(10)
C61 0.067(12) 0.037(9) 0.126(17) 0.015(9) 0.050(12) 0.009(8)
C62 0.082(13) 0.040(10) 0.129(17) 0.018(10) 0.061(13) 0.009(9)
C63 0.052(10) 0.052(10) 0.119(16) 0.037(10) 0.039(11) 0.026(8)
C64 0.059(11) 0.043(9) 0.093(14) 0.003(9) 0.014(10) 0.008(8)
C65 0.060(11) 0.064(12) 0.125(17) -0.017(11) 0.057(12) -0.017(9)
C66 0.022(7) 0.039(8) 0.068(11) -0.010(7) 0.013(7) 0.002(6)
C67 0.067(11) 0.030(8) 0.130(14) 0.006(9) 0.019(10) -0.002(7)
C68 0.045(9) 0.056(10) 0.069(12) -0.001(8) 0.016(9) -0.004(8)
C69 0.103(16) 0.072(13) 0.120(18) 0.026(12) 0.082(14) -0.001(11)
C70 0.099(16) 0.054(11) 0.16(2) 0.030(13) 0.065(16) 0.011(11)
C71 0.065(11) 0.031(8) 0.092(13) 0.022(8) 0.050(10) 0.014(7)
C72 0.072(12) 0.045(10) 0.125(17) 0.014(10) 0.057(12) 0.010(8)
C73 0.078(14) 0.044(11) 0.14(2) 0.001(11) 0.026(14) 0.004(9)
C74 0.040(9) 0.037(8) 0.102(14) 0.013(8) 0.008(9) 0.004(7)
C75 0.052(10) 0.048(9) 0.107(15) 0.022(9) 0.029(10) 0.006(8)
C76 0.084(13) 0.061(11) 0.116(16) 0.038(10) 0.081(12) 0.027(9)
C77 0.070(11) 0.086(12) 0.148(15) 0.022(11) 0.076(11) 0.008(9)
C78 0.058(11) 0.073(12) 0.175(17) 0.006(12) 0.026(11) 0.010(9)
C79 0.126(17) 0.098(15) 0.028(10) -0.006(9) 0.044(11) 0.005(13)
C80 0.095(9) 0.067(8) 0.058(8) -0.016(7) 0.010(7) -0.007(7)
C81 0.079(13) 0.078(13) 0.051(11) -0.021(9) 0.016(10) -0.009(10)
C82 0.086(14) 0.049(11) 0.127(19) -0.036(12) 0.016(14) -0.008(10)
C83 0.063(9) 0.052(9) 0.047(9) -0.037(7) -0.002(8) 0.015(7)
C84 0.099(18) 0.26(4) 0.070(16) -0.069(19) 0.012(14) 0.02(2)
C85 0.15(3) 0.18(3) 0.14(3) 0.09(2) 0.00(2) -0.02(2)
C86 0.15(2) 0.094(17) 0.11(2) -0.022(14) -0.053(16) 0.072(16)
C87 0.065(14) 0.15(2) 0.14(2) -0.038(18) 0.042(15) -0.027(14)
C88 0.083(15) 0.097(17) 0.15(2) -0.097(16) 0.004(15) -0.015(12)
C90 0.093(12) 0.102(13) 0.053(10) -0.038(9) 0.016(9) -0.028(11)
C91 0.107(17) 0.075(13) 0.084(15) 0.008(11) 0.057(13) -0.018(12)
C92 0.18(3) 0.085(16) 0.055(14) 0.023(11) 0.021(16) -0.011(18)
C93 0.099(10) 0.077(9) 0.080(9) 0.035(7) 0.021(8) -0.004(8)
C94 0.14(2) 0.14(2) 0.089(17) -0.026(15) 0.071(16) 0.009(16)
C95 0.079(17) 0.14(2) 0.26(4) -0.02(2) 0.07(2) -0.005(16)
C96 0.088(17) 0.113(18) 0.104(18) -0.009(14) -0.016(14) 0.027(14)
C97 0.19(3) 0.10(2) 0.19(3) 0.01(2) -0.04(2) 0.07(2)
C98 0.101(19) 0.21(3) 0.11(2) 0.01(2) -0.003(16) -0.09(2)
C101 0.14(2) 0.086(16) 0.077(15) 0.007(12) 0.034(15) 0.023(15)
C102 0.12(2) 0.12(2) 0.14(2) -0.031(17) 0.069(19) 0.000(17)
C103 0.15(2) 0.078(15) 0.12(2) -0.010(13) 0.078(18) 0.032(15)
C104 0.35(5) 0.088(19) 0.12(2) 0.011(16) 0.09(3) 0.04(2)
C105 0.13(2) 0.14(2) 0.086(17) 0.016(14) 0.018(15) 0.090(17)
C106 0.32(5) 0.23(4) 0.09(2) -0.04(2) 0.08(3) -0.10(4)
C107 0.178(19) 0.123(16) 0.192(19) -0.054(15) 0.054(15) 0.036(14)
C108 0.15(2) 0.18(3) 0.084(17) 0.001(17) 0.052(17) -0.07(2)
C111 0.039(14) 0.067(16) 0.13(2) -0.035(15) 0.033(14) -0.010(12)
C112 0.070(11) 0.107(13) 0.107(12) 0.018(10) 0.034(10) 0.037(10)
C113 0.067(13) 0.078(14) 0.085(14) 0.011(9) 0.036(10) 0.000(9)
C114 0.10(2) 0.11(2) 0.085(19) -0.030(15) 0.036(16) -0.009(15)
C115 0.17(3) 0.16(3) 0.20(3) -0.021(19) 0.055(19) -0.007(19)
C116 0.13(2) 0.14(3) 0.14(2) 0.021(17) 0.055(18) -0.027(17)
C117 0.27(7) 0.06(3) 0.20(5) 0.02(3) 0.16(5) 0.07(3)
C118 0.10(3) 0.11(3) 0.05(2) 0.01(2) 0.02(2) -0.05(2)
C10A 0.070(11) 0.107(13) 0.107(12) 0.018(10) 0.034(10) 0.037(10)
C11A 0.073(18) 0.09(2) 0.070(19) 0.022(15) 0.032(15) 0.006(15)
C11B 0.078(14) 0.069(14) 0.074(14) -0.010(9) 0.024(10) 0.004(9)
C11C 0.06(2) 0.09(2) 0.08(2) -0.008(14) 0.047(16) -0.004(14)
C11D 0.087(16) 0.080(16) 0.092(16) -0.006(9) 0.023(10) -0.018(10)
C11E 0.11(2) 0.10(2) 0.12(2) -0.033(17) 0.025(17) 0.022(17)
C11F 0.071(19) 0.09(2) 0.09(2) -0.012(16) 0.003(15) -0.015(16)
C11G 0.15(3) 0.16(3) 0.14(3) -0.003(18) 0.06(2) 0.021(18)
C11H 0.12(2) 0.11(2) 0.10(2) -0.013(17) 0.055(17) 0.021(17)
C120 0.095(17) 0.16(3) 0.14(2) 0.042(19) 0.076(17) 0.045(17)
C121 0.078(13) 0.091(14) 0.047(11) 0.025(10) 0.013(10) 0.030(11)
C122 0.091(15) 0.073(13) 0.117(18) 0.018(12) 0.048(14) 0.026(11)
C123 0.141(16) 0.121(15) 0.108(14) -0.020(12) 0.068(13) 0.007(13)
C125 0.076(16) 0.28(4) 0.15(3) 0.15(3) 0.042(17) 0.03(2)
C126 0.15(2) 0.034(10) 0.13(2) 0.028(11) 0.028(17) 0.004(11)
C127 0.093(16) 0.12(2) 0.18(3) 0.060(18) 0.078(18) 0.060(14)
C128 0.13(2) 0.10(2) 0.22(3) 0.03(2) 0.06(2) -0.015(17)
C129 0.104(13) 0.054(9) 0.118(14) 0.037(9) 0.060(11) 0.004(9)
C132 0.125(19) 0.15(2) 0.046(12) -0.028(12) 0.020(13) -0.083(17)
C133 0.092(15) 0.105(17) 0.085(15) 0.032(13) 0.029(13) -0.021(13)
C134 0.171(18) 0.075(13) 0.169(18) 0.020(13) 0.026(15) -0.005(13)
C137 0.196(19) 0.186(19) 0.140(17) 0.040(15) 0.073(15) -0.063(15)
C138 0.104(19) 0.23(3) 0.15(3) -0.01(2) 0.061(19) 0.09(2)
C139 0.22(3) 0.106(19) 0.092(19) -0.013(15) 0.06(2) 0.05(2)
C140 0.13(2) 0.19(3) 0.16(3) -0.06(2) 0.06(2) 0.03(2)
O3 0.173(18) 0.170(19) 0.140(16) 0.039(14) 0.039(14) -0.026(15)
O1 0.122(18) 0.23(3) 0.34(4) 0.06(3) 0.07(2) 0.008(18)
O2 0.133(14) 0.130(15) 0.167(17) -0.008(12) 0.072(13) 0.004(11)
O6 0.078(7) 0.129(8) 0.048(6) -0.010(6) 0.043(5) 0.004(6)

loop_
_atom_type_symbol
_atom_type_description
_atom_type_scat_dispersion_real
_atom_type_scat_dispersion_imag
_atom_type_scat_source
C C 0.0033 0.0016 'International Tables Vol C Tables 4.2.6.8 and 6.1.1.4'
H H 0.0000 0.0000 'International Tables Vol C Tables 4.2.6.8 and 6.1.1.4'
N N 0.0061 0.0033 'International Tables Vol C Tables 4.2.6.8 and 6.1.1.4'
O O 0.0106 0.0060 'International Tables Vol C Tables 4.2.6.8 and 6.1.1.4'
F F 0.0171 0.0103 'International Tables Vol C Tables 4.2.6.8 and 6.1.1.4'
S S 0.1246 0.1234 'International Tables Vol C Tables 4.2.6.8 and 6.1.1.4'
Ir Ir -1.4442 7.9887 'International Tables Vol C Tables 4.2.6.8 and 6.1.1.4'

loop_
_geom_angle_atom_site_label_1
_geom_angle_atom_site_label_2
_geom_angle_atom_site_label_3
_geom_angle
N2 Ir1 N13 85.6(5)
N2 Ir1 C79 163.2(7)
N13 Ir1 C79 109.9(7)
N2 Ir1 C83 126.0(6)
N13 Ir1 C83 148.3(6)
C79 Ir1 C83 38.7(7)
N2 Ir1 C80 140.1(7)
N13 Ir1 C80 91.7(6)
C79 Ir1 C80 37.4(7)
C83 Ir1 C80 64.6(7)
N2 Ir1 N1 77.4(5)
N13 Ir1 N1 84.8(5)
C79 Ir1 N1 109.4(6)
C83 Ir1 N1 101.0(5)
C80 Ir1 N1 142.1(6)
N2 Ir1 C81 106.5(6)
N13 Ir1 C81 107.6(6)
C79 Ir1 C81 63.6(7)
C83 Ir1 C81 66.7(6)
C80 Ir1 C81 37.2(6)
N1 Ir1 C81 167.1(6)
N2 Ir1 C82 99.8(7)
N13 Ir1 C82 146.6(7)
C79 Ir1 C82 63.8(8)
C83 Ir1 C82 39.9(6)
C80 Ir1 C82 63.1(8)
N1 Ir1 C82 128.6(6)
C81 Ir1 C82 39.1(7)
C91 Ir2 N19 111.3(6)
C91 Ir2 C90 40.4(8)
N19 Ir2 C90 94.4(7)
C91 Ir2 C93 63.6(7)
N19 Ir2 C93 152.8(7)
C90 Ir2 C93 64.0(8)
C91 Ir2 C89 66.0(7)
N19 Ir2 C89 113.4(6)
C90 Ir2 C89 38.3(7)
C93 Ir2 C89 39.4(7)
C91 Ir2 C92 36.2(8)
N19 Ir2 C92 147.3(8)
C90 Ir2 C92 62.4(8)
C93 Ir2 C92 36.9(8)
C89 Ir2 C92 63.3(8)
C91 Ir2 N4 106.2(6)
N19 Ir2 N4 81.7(4)
C90 Ir2 N4 142.0(7)
C93 Ir2 N4 125.5(7)
C89 Ir2 N4 164.5(5)
C92 Ir2 N4 102.2(7)
C91 Ir2 N3 164.7(6)
N19 Ir2 N3 83.9(4)
C90 Ir2 N3 141.4(6)
C93 Ir2 N3 102.5(7)
C89 Ir2 N3 107.9(6)
C92 Ir2 N3 128.7(8)
N4 Ir2 N3 76.1(4)
N14 Ir3 C100 94.3(5)
N14 Ir3 C99 119.6(5)
C100 Ir3 C99 39.06(11)
N14 Ir3 C101 104.9(5)
C100 Ir3 C101 39.03(12)
C99 Ir3 C101 65.15(17)
N14 Ir3 N6 85.9(5)
C100 Ir3 N6 148.0(5)
C99 Ir3 N6 154.5(4)
C101 Ir3 N6 110.1(5)
N14 Ir3 C103 157.7(5)
C100 Ir3 C103 64.97(17)
C99 Ir3 C103 38.61(12)
C101 Ir3 C103 64.65(17)
N6 Ir3 C103 116.0(4)
N14 Ir3 C102 141.3(5)
C100 Ir3 C102 64.95(17)
C99 Ir3 C102 64.66(17)
C101 Ir3 C102 38.58(12)
N6 Ir3 C102 95.6(5)
C103 Ir3 C102 38.33(11)
N14 Ir3 N5 82.4(6)
C100 Ir3 N5 134.0(4)
C99 Ir3 N5 104.5(4)
C101 Ir3 N5 169.3(4)
N6 Ir3 N5 77.8(5)
C103 Ir3 N5 105.6(4)
C102 Ir3 N5 135.7(4)
C11D Ir4 C11C 40.21(13)
C11D Ir4 N20 144.2(5)
C11C Ir4 N20 104.8(5)
C11D Ir4 C113 57.40(16)
C11C Ir4 C113 44.30(13)
N20 Ir4 C113 106.4(5)
C11D Ir4 N7 133.2(4)
C11C Ir4 N7 164.5(4)
N20 Ir4 N7 82.6(5)
C113 Ir4 N7 120.8(4)
C11D Ir4 N8 103.0(4)
C11C Ir4 N8 115.7(5)
N20 Ir4 N8 84.7(5)
C113 Ir4 N8 158.6(4)
N7 Ir4 N8 78.2(5)
C11D Ir4 C112 46.35(14)
C11C Ir4 C112 66.07(18)
N20 Ir4 C112 140.9(5)
C113 Ir4 C112 39.55(12)
N7 Ir4 C112 99.5(4)
N8 Ir4 C112 134.2(4)
C11D Ir4 C10A 39.20(12)
C11C Ir4 C10A 65.29(18)
N20 Ir4 C10A 150.5(5)
C113 Ir4 C10A 46.36(14)
N7 Ir4 C10A 101.5(4)
N8 Ir4 C10A 124.8(4)
C112 Ir4 C10A 9.9
C11D Ir4 C109 44.99(13)
C11C Ir4 C109 6.9
N20 Ir4 C109 101.1(5)
C113 Ir4 C109 39.27(12)
N7 Ir4 C109 160.0(4)
N8 Ir4 C109 121.6(5)
C112 Ir4 C109 65.23(18)
C10A Ir4 C109 65.75(17)
C11D Ir4 C11B 64.79(18)
C11C Ir4 C11B 38.20(12)
N20 Ir4 C11B 91.8(5)
C113 Ir4 C11B 17.40(6)
N7 Ir4 C11B 129.5(4)
N8 Ir4 C11B 151.5(5)
C112 Ir4 C11B 56.74(17)
C10A Ir4 C11B 62.85(18)
C109 Ir4 C11B 31.63(10)
C11D Ir4 C111 20.25(7)
C11C Ir4 C111 59.72(17)
N20 Ir4 C111 164.4(5)
C113 Ir4 C111 64.76(18)
N7 Ir4 C111 112.9(4)
N8 Ir4 C111 99.9(4)
C112 Ir4 C111 38.26(12)
C10A Ir4 C111 28.66(9)
C109 Ir4 C111 63.72(18)
C11B Ir4 C111 76.97(19)
C11D Ir4 C110 18.78(7)
C11C Ir4 C110 31.38(10)
N20 Ir4 C110 127.9(5)
C113 Ir4 C110 64.49(17)
N7 Ir4 C110 148.2(4)
N8 Ir4 C110 94.2(4)
C112 Ir4 C110 63.86(18)
C10A Ir4 C110 57.59(17)
C109 Ir4 C110 37.90(11)
C11B Ir4 C110 65.89(18)
C111 Ir4 C110 37.38(12)
C123 Ir5 N15 108.2(8)
C123 Ir5 C119 37.9(8)
N15 Ir5 C119 96.1(8)
C123 Ir5 N9 106.9(7)
N15 Ir5 N9 86.4(5)
C119 Ir5 N9 143.6(8)
C123 Ir5 C122 41.0(8)
N15 Ir5 C122 148.9(8)
C119 Ir5 C122 62.2(9)
N9 Ir5 C122 98.5(6)
C123 Ir5 C120 67.6(10)
N15 Ir5 C120 110.8(8)
C119 Ir5 C120 37.3(9)
N9 Ir5 C120 162.8(7)
C122 Ir5 C120 66.3(8)
C123 Ir5 C121 65.6(9)
N15 Ir5 C121 150.4(7)
C119 Ir5 C121 60.6(8)
N9 Ir5 C121 123.1(5)
C122 Ir5 C121 37.3(7)
C120 Ir5 C121 39.6(8)
C123 Ir5 N10 167.3(8)
N15 Ir5 N10 84.0(5)
C119 Ir5 N10 139.4(7)
N9 Ir5 N10 77.0(5)
C122 Ir5 N10 127.1(7)
C120 Ir5 N10 104.9(9)
C121 Ir5 N10 102.0(6)
N12 Ir6 N21 82.6(5)
N12 Ir6 N11 79.2(5)
N21 Ir6 N11 84.1(4)
N12 Ir6 C130 165.1(5)
N21 Ir6 C130 110.7(4)
N11 Ir6 C130 108.0(4)
N12 Ir6 C129 129.2(4)
N21 Ir6 C129 148.1(4)
N11 Ir6 C129 98.4(4)
C130 Ir6 C129 38.3(2)
N12 Ir6 C131 137.3(4)
N21 Ir6 C131 95.5(5)
N11 Ir6 C131 143.4(4)
C130 Ir6 C131 38.17(19)
C129 Ir6 C131 63.8(3)
N12 Ir6 C133 101.4(4)
N21 Ir6 C133 153.4(4)
N11 Ir6 C133 122.5(4)
C130 Ir6 C133 63.8(3)
C129 Ir6 C133 38.1(2)
C131 Ir6 C133 63.6(3)
N12 Ir6 C132 105.1(4)
N21 Ir6 C132 115.6(4)
N11 Ir6 C132 160.1(4)
C130 Ir6 C132 63.7(3)
C129 Ir6 C132 63.6(3)
C131 Ir6 C132 37.94(19)
C133 Ir6 C132 37.9(2)
C7 N1 C1 102.5(11)
C7 N1 Ir1 112.8(9)
C1 N1 Ir1 143.7(9)
C8 N2 C9 102.4(12)
C8 N2 Ir1 109.8(9)
C9 N2 Ir1 146.4(10)
C8 N3 C14 105.4(11)
C8 N3 Ir2 108.7(9)
C14 N3 Ir2 144.3(9)
C7 N4 C6 106.8(11)
C7 N4 Ir2 112.0(9)
C6 N4 Ir2 139.1(10)
C21 N5 C15 100.8(17)
C21 N5 Ir3 110.4(10)
C15 N5 Ir3 147.0(16)
C22 N6 C23 106.7(17)
C22 N6 Ir3 110.0(12)
C23 N6 Ir3 141.7(13)
C22 N7 C28 101.4(13)
C22 N7 Ir4 112.5(9)
C28 N7 Ir4 142.6(12)
C21 N8 C20 104.3(16)
C21 N8 Ir4 108.9(11)
C20 N8 Ir4 144.5(14)
C35 N9 C29 101.2(12)
C35 N9 Ir5 111.8(9)
C29 N9 Ir5 146.1(11)
C36 N10 C37 107.3(13)
C36 N10 Ir5 107.5(10)
C37 N10 Ir5 142.5(11)
C36 N11 C42 100.4(14)
C36 N11 Ir6 107.3(9)
C42 N11 Ir6 150.2(12)
C35 N12 C34 94.9(13)
C35 N12 Ir6 115.0(10)
C34 N12 Ir6 150.0(10)
C46 N13 C50 119.5(13)
C46 N13 Ir1 121.2(10)
C50 N13 Ir1 119.3(10)
C55 N14 C51 114.7(16)
C55 N14 Ir3 123.1(12)
C51 N14 Ir3 120.9(13)
C60 N15 C56 115.0(15)
C60 N15 Ir5 124.1(12)
C56 N15 Ir5 120.3(10)
C43 N16 C45 111.1(14)
C44 N17 C43 116.1(13)
C45 N18 C44 114.1(13)
C68 N19 C64 117.6(12)
C68 N19 Ir2 120.1(9)
C64 N19 Ir2 122.2(10)
C73 N20 C69 121.1(15)
C73 N20 Ir4 118.7(11)
C69 N20 Ir4 119.3(12)
C78 N21 C74 117.3(14)
C78 N21 Ir6 119.3(12)
C74 N21 Ir6 122.5(10)
C61 N22 C63 114.2(13)
C62 N23 C61 114.1(14)
C63 N24 C62 114.4(13)
N1 C1 C6 108.6(11)
N1 C1 C2 134.2(15)
C6 C1 C2 117.3(14)
C3 C2 C1 120.0(18)
C4 C3 C2 119.4(18)
C3 C4 C5 129(2)
C4 C5 C6 113.5(16)
C1 C6 N4 102.2(11)
C1 C6 C5 121.1(13)
N4 C6 C5 136.6(14)
N4 C7 N1 119.9(11)
N4 C7 C8 122.2(12)
N1 C7 C8 117.3(13)
N2 C8 N3 116.7(12)
N2 C8 C7 122.5(13)
N3 C8 C7 120.6(13)
C10 C9 C14 121.3(13)
C10 C9 N2 131.7(15)
C14 C9 N2 106.9(11)
C9 C10 C11 121.8(18)
C10 C11 C12 117.8(17)
C13 C12 C11 123.3(15)
C12 C13 C14 116.3(15)
N3 C14 C9 108.6(11)
N3 C14 C13 132.0(14)
C9 C14 C13 119.3(13)
C20 C15 C16 128(2)
C20 C15 N5 110(2)
C16 C15 N5 121(3)
C15 C16 C17 112(2)
C16 C17 C18 117.8(19)
C19 C18 C17 124.5(19)
C18 C19 C20 115(2)
C15 C20 N8 108.3(17)
C15 C20 C19 123(2)
N8 C20 C19 129(2)
N8 C21 N5 116.6(14)
N8 C21 C22 124.9(18)
N5 C21 C22 117.0(17)
N6 C22 N7 118.0(14)
N6 C22 C21 124.7(19)
N7 C22 C21 115.4(17)
N6 C23 C24 133(2)
N6 C23 C28 105.4(14)
C24 C23 C28 121.7(18)
C23 C24 C25 115(2)
C26 C25 C24 122(2)
C25 C26 C27 123.5(19)
C28 C27 C26 115(2)
C27 C28 C23 121.9(16)
C27 C28 N7 129.2(18)
C23 C28 N7 108.5(14)
C30 C29 C34 125.8(15)
C30 C29 N9 127.4(16)
C34 C29 N9 106.7(13)
C29 C30 C31 117.6(18)
C32 C31 C30 115.6(18)
C33 C32 C31 123.2(19)
C32 C33 C34 119(2)
C29 C34 C33 118.7(16)
C29 C34 N12 114.0(12)
C33 C34 N12 127.2(16)
C36 C35 N9 117.5(13)
C36 C35 N12 117.0(15)
N9 C35 N12 122.5(14)
N10 C36 C35 125.2(15)
N10 C36 N11 114.2(12)
C35 C36 N11 120.5(15)
C42 C37 N10 106.1(13)
C42 C37 C38 117.9(18)
N10 C37 C38 136.0(18)
C39 C38 C37 119.7(19)
C38 C39 C40 119.9(19)
C41 C40 C39 124(2)
C40 C41 C42 114(2)
C37 C42 N11 111.6(15)
C37 C42 C41 124.7(16)
N11 C42 C41 123.6(18)
N16 C43 N17 127.4(14)
N16 C43 C48 115.5(14)
N17 C43 C48 117.0(13)
N17 C44 N18 123.4(14)
N17 C44 C53 119.3(13)
N18 C44 C53 117.3(13)
N18 C45 N16 127.3(14)
N18 C45 C58 114.8(16)
N16 C45 C58 117.9(15)
N13 C46 C47 124.7(14)
C46 C47 C48 117.8(13)
C49 C48 C47 117.0(12)
C49 C48 C43 124.2(14)
C47 C48 C43 118.1(13)
C48 C49 C50 123.5(14)
N13 C50 C49 115.8(13)
N14 C51 C52 126.3(17)
C51 C52 C53 117.3(15)
C52 C53 C54 117.6(17)
C52 C53 C44 122.6(15)
C54 C53 C44 118.7(15)
C55 C54 C53 119.2(18)
C54 C55 N14 124.9(17)
N15 C56 C57 119.4(15)
C58 C57 C56 120.6(17)
C57 C58 C59 116.7(15)
C57 C58 C45 120.3(17)
C59 C58 C45 123.0(14)
C60 C59 C58 116.8(14)
N15 C60 C59 130.9(17)
N22 C61 N23 125.3(14)
N22 C61 C66 117.3(13)
N23 C61 C66 117.3(12)
N23 C62 N24 125.0(15)
N23 C62 C71 118.5(14)
N24 C62 C71 116.4(14)
N22 C63 N24 126.0(14)
N22 C63 C76 118.0(13)
N24 C63 C76 116.0(14)
C65 C64 N19 122.4(15)
C64 C65 C66 116.4(14)
C67 C66 C65 125.2(15)
C67 C66 C61 120.0(13)
C65 C66 C61 114.6(12)
C66 C67 C68 117.8(15)
N19 C68 C67 119.6(14)
N20 C69 C70 122.7(16)
C71 C70 C69 117.6(16)
C72 C71 C62 121.0(13)
C72 C71 C70 116.8(14)
C62 C71 C70 121.9(14)
C71 C72 C73 120.8(15)
N20 C73 C72 120.4(16)
N21 C74 C75 118.4(13)
C76 C75 C74 120.9(15)
C75 C76 C77 120.9(15)
C75 C76 C63 121.3(15)
C77 C76 C63 117.7(14)
C78 C77 C76 114.2(15)
N21 C78 C77 127.2(19)
C80 C79 C83 111.2(17)
C80 C79 C84 129(2)
C83 C79 C84 120(2)
C80 C79 Ir1 72.7(10)
C83 C79 Ir1 71.5(8)
C84 C79 Ir1 126.8(15)
C79 C80 C81 110.9(18)
C79 C80 C85 119(2)
C81 C80 C85 130(2)
C79 C80 Ir1 69.9(10)
C81 C80 Ir1 72.4(11)
C85 C80 Ir1 122.9(16)
C80 C81 C86 121(2)
C80 C81 C82 106.2(17)
C86 C81 C82 130(2)
C80 C81 Ir1 70.4(11)
C86 C81 Ir1 136.7(14)
C82 C81 Ir1 71.3(11)
C81 C82 C83 107.2(17)
C81 C82 C87 122.8(18)
C83 C82 C87 129.1(19)
C81 C82 Ir1 69.6(10)
C83 C82 Ir1 67.8(9)
C87 C82 Ir1 119.4(15)
C79 C83 C88 136.6(17)
C79 C83 C82 104.3(15)
C88 C83 C82 118.9(18)
C79 C83 Ir1 69.8(9)
C88 C83 Ir1 125.1(12)
C82 C83 Ir1 72.3(9)
C90 C89 C93 105.3(17)
C90 C89 C94 127.3(17)
C93 C89 C94 127.2(18)
C90 C89 Ir2 69.8(10)
C93 C89 Ir2 70.3(10)
C94 C89 Ir2 128.5(13)
C89 C90 C91 107.9(16)
C89 C90 C95 123.1(19)
C91 C90 C95 129.0(19)
C89 C90 Ir2 71.9(11)
C91 C90 Ir2 68.2(11)
C95 C90 Ir2 126.6(19)
C92 C91 C90 107(2)
C92 C91 C96 132(2)
C90 C91 C96 117.9(18)
C92 C91 Ir2 76.2(15)
C90 C91 Ir2 71.5(12)
C96 C91 Ir2 132.4(13)
C91 C92 C93 112(2)
C91 C92 C97 122(3)
C93 C92 C97 126(3)
C91 C92 Ir2 67.7(13)
C93 C92 Ir2 70.3(13)
C97 C92 Ir2 123.4(17)
C92 C93 C89 107.5(19)
C92 C93 C98 135(2)
C89 C93 C98 117(2)
C92 C93 Ir2 72.8(12)
C89 C93 Ir2 70.3(10)
C98 C93 Ir2 123.9(15)
C103 C99 C100 108.0
C103 C99 C104 126.0
C100 C99 C104 126.0
C103 C99 Ir3 71.8(2)
C100 C99 Ir3 69.8(2)
C104 C99 Ir3 124.0(2)
C101 C100 C99 108.0
C101 C100 C105 126.0
C99 C100 C105 126.0
C101 C100 Ir3 71.2(2)
C99 C100 Ir3 71.1(2)
C105 C100 Ir3 123.3(2)
C100 C101 C102 108.0
C100 C101 C106 126.0
C102 C101 C106 126.0
C100 C101 Ir3 69.8(2)
C102 C101 Ir3 71.8(2)
C106 C101 Ir3 124.0(2)
C103 C102 C101 108.0
C103 C102 C107 126.0
C101 C102 C107 126.0
C103 C102 Ir3 70.8(2)
C101 C102 Ir3 69.6(2)
C107 C102 Ir3 125.16(19)
C102 C103 C99 108.0
C102 C103 C108 126.0
C99 C103 C108 126.0
C102 C103 Ir3 70.9(2)
C99 C103 Ir3 69.6(2)
C108 C103 Ir3 125.1(2)
C113 C109 C110 108.0
C113 C109 C114 126.0
C110 C109 C114 126.0
C113 C109 Ir4 67.8(2)
C110 C109 Ir4 74.1(2)
C114 C109 Ir4 123.7(2)
C111 C110 C109 108.0
C111 C110 C115 126.0
C109 C110 C115 126.0
C111 C110 Ir4 70.7(2)
C109 C110 Ir4 68.0(2)
C115 C110 Ir4 126.8(2)
C112 C111 C110 108.0
C112 C111 C116 126.0
C110 C111 C116 126.0
C112 C111 Ir4 67.5(2)
C110 C111 Ir4 71.9(2)
C116 C111 Ir4 126.18(19)
C111 C112 C113 108.0
C111 C112 C117 126.0
C113 C112 C117 126.0
C111 C112 Ir4 74.3(2)
C113 C112 Ir4 68.7(2)
C117 C112 Ir4 122.7(2)
C109 C113 C112 108.0
C109 C113 C118 126.0
C112 C113 C118 126.0
C109 C113 Ir4 72.9(2)
C112 C113 Ir4 71.8(2)
C118 C113 Ir4 121.1(2)
C11D C10A C11A 108.0
C11D C10A C11E 126.0
C11A C10A C11E 126.0
C11D C10A Ir4 65.5(2)
C11A C10A Ir4 75.8(2)
C11E C10A Ir4 124.2(2)
C10A C11A C11B 108.0
C10A C11A C11F 126.0
C11B C11A C11F 126.0
C10A C11A Ir4 67.2(2)
C11B C11A Ir4 69.7(2)
C11F C11A Ir4 128.7(2)
C11C C11B C11A 108.0
C11C C11B C11G 126.0
C11A C11B C11G 126.0
C11C C11B Ir4 65.2(2)
C11A C11B Ir4 73.7(2)
C11G C11B Ir4 126.6(2)
C11B C11C C11D 108.0
C11B C11C C11H 126.0
C11D C11C C11H 126.0
C11B C11C Ir4 76.6(2)
C11D C11C Ir4 68.4(2)
C11H C11C Ir4 120.7(2)
C11C C11D C10A 108.0
C11C C11D C11I 126.0
C10A C11D C11I 126.0
C11C C11D Ir4 71.4(2)
C10A C11D Ir4 75.3(2)
C11I C11D Ir4 119.2(2)
C120 C119 C123 120(2)
C120 C119 C124 125(2)
C123 C119 C124 115(2)
C120 C119 Ir5 72.9(15)
C123 C119 Ir5 70.0(12)
C124 C119 Ir5 121.4(18)
C119 C120 C121 99.7(18)
C119 C120 C125 134(3)
C121 C120 C125 124(3)
C119 C120 Ir5 69.8(14)
C121 C120 Ir5 71.5(11)
C125 C120 Ir5 132.8(17)
C122 C121 C120 111(2)
C122 C121 C126 122.5(18)
C120 C121 C126 126(2)
C122 C121 Ir5 69.7(11)
C120 C121 Ir5 68.9(12)
C126 C121 Ir5 124.1(13)
C121 C122 C123 107.8(17)
C121 C122 C127 128(2)
C123 C122 C127 124.5(19)
C121 C122 Ir5 73.1(11)
C123 C122 Ir5 67.5(10)
C127 C122 Ir5 121.6(15)
C119 C123 C122 101(2)
C119 C123 C128 127(2)
C122 C123 C128 128(2)
C119 C123 Ir5 72.1(12)
C122 C123 Ir5 71.5(11)
C128 C123 Ir5 137(2)
C133 C129 C130 108.0
C133 C129 C134 126.0
C130 C129 C134 126.0
C133 C129 Ir6 71.6(4)
C130 C129 Ir6 70.7(4)
C134 C129 Ir6 123.4(3)
C131 C130 C129 108.0
C131 C130 C135 126.0
C129 C130 C135 126.0
C131 C130 Ir6 71.4(3)
C129 C130 Ir6 71.0(4)
C135 C130 Ir6 123.2(3)
C132 C131 C130 108.0
C132 C131 C136 126.0
C130 C131 C136 126.0
C132 C131 Ir6 71.5(4)
C130 C131 Ir6 70.4(3)
C136 C131 Ir6 123.7(4)
C131 C132 C133 108.0
C131 C132 C137 126.0
C133 C132 C137 126.0
C131 C132 Ir6 70.6(4)
C133 C132 Ir6 70.8(4)
C137 C132 Ir6 124.2(3)
C132 C133 C129 108.0
C132 C133 C138 126.0
C129 C133 C138 126.0
C132 C133 Ir6 71.3(3)
C129 C133 Ir6 70.4(3)
C138 C133 Ir6 124.0(3)

loop_
_geom_bond_atom_site_label_1
_geom_bond_atom_site_label_2
_geom_bond_distance
Ir1 N2 2.125(12)
Ir1 N13 2.129(13)
Ir1 C79 2.133(15)
Ir1 C83 2.154(13)
Ir1 C80 2.167(19)
Ir1 N1 2.174(11)
Ir1 C81 2.193(19)
Ir1 C82 2.217(19)
Ir2 C91 2.09(2)
Ir2 N19 2.115(11)
Ir2 C90 2.138(18)
Ir2 C93 2.164(18)
Ir2 C89 2.165(17)
Ir2 C92 2.20(2)
Ir2 N4 2.207(11)
Ir2 N3 2.221(11)
Ir3 N14 2.130(15)
Ir3 C100 2.143(8)
Ir3 C99 2.161(8)
Ir3 C101 2.162(8)
Ir3 N6 2.170(17)
Ir3 C103 2.190(7)
Ir3 C102 2.191(7)
Ir3 N5 2.198(12)
Ir4 C11D 2.075(8)
Ir4 C11C 2.116(8)
Ir4 N20 2.128(12)
Ir4 C113 2.144(9)
Ir4 N7 2.175(11)
Ir4 N8 2.179(14)
Ir4 C112 2.185(8)
Ir4 C10A 2.206(7)
Ir4 C109 2.213(8)
Ir4 C11B 2.267(9)
Ir4 C111 2.278(8)
Ir4 C110 2.294(8)
Ir5 C123 2.094(16)
Ir5 N15 2.100(14)
Ir5 C119 2.12(2)
Ir5 N9 2.141(12)
Ir5 C122 2.150(19)
Ir5 C120 2.16(2)
Ir5 C121 2.194(17)
Ir5 N10 2.222(13)
Ir6 N12 1.994(15)
Ir6 N21 2.108(12)
Ir6 N11 2.168(14)
Ir6 C130 2.184(11)
Ir6 C129 2.188(10)
Ir6 C131 2.198(11)
Ir6 C133 2.204(10)
Ir6 C132 2.210(9)
N1 C7 1.270(15)
N1 C1 1.404(16)
N2 C8 1.320(17)
N2 C9 1.454(15)
N3 C8 1.329(16)
N3 C14 1.364(16)
N4 C7 1.230(16)
N4 C6 1.423(17)
N5 C21 1.33(2)
N5 C15 1.43(2)
N6 C22 1.25(2)
N6 C23 1.39(2)
N7 C22 1.34(2)
N7 C28 1.409(17)
N8 C21 1.30(2)
N8 C20 1.40(2)
N9 C35 1.358(18)
N9 C29 1.452(17)
N10 C36 1.288(18)
N10 C37 1.394(19)
N11 C36 1.36(2)
N11 C42 1.428(18)
N12 C35 1.358(17)
N12 C34 1.50(2)
N13 C46 1.297(19)
N13 C50 1.390(18)
N14 C55 1.32(2)
N14 C51 1.322(19)
N15 C60 1.25(2)
N15 C56 1.34(2)
N16 C43 1.284(18)
N16 C45 1.38(2)
N17 C44 1.294(18)
N17 C43 1.366(19)
N18 C45 1.32(2)
N18 C44 1.368(18)
N19 C68 1.360(18)
N19 C64 1.383(19)
N20 C73 1.30(2)
N20 C69 1.31(2)
N21 C78 1.34(2)
N21 C74 1.348(17)
N22 C61 1.320(19)
N22 C63 1.335(19)
N23 C62 1.295(19)
N23 C61 1.401(19)
N24 C63 1.337(18)
N24 C62 1.375(19)
C1 C6 1.41(2)
C1 C2 1.436(18)
C2 C3 1.32(2)
C3 C4 1.32(2)
C4 C5 1.35(2)
C5 C6 1.423(19)
C7 C8 1.395(17)
C9 C10 1.32(2)
C9 C14 1.396(19)
C10 C11 1.37(2)
C11 C12 1.39(2)
C12 C13 1.37(2)
C13 C14 1.423(18)
C15 C20 1.31(3)
C15 C16 1.42(3)
C16 C17 1.45(3)
C17 C18 1.51(3)
C18 C19 1.34(3)
C19 C20 1.41(2)
C21 C22 1.42(2)
C23 C24 1.40(2)
C23 C28 1.41(2)
C24 C25 1.40(3)
C25 C26 1.36(3)
C26 C27 1.39(3)
C27 C28 1.39(2)
C29 C30 1.35(2)
C29 C34 1.35(2)
C30 C31 1.46(2)
C31 C32 1.45(3)
C32 C33 1.35(3)
C33 C34 1.42(2)
C35 C36 1.334(19)
C37 C42 1.31(2)
C37 C38 1.41(2)
C38 C39 1.33(2)
C39 C40 1.39(3)
C40 C41 1.33(2)
C41 C42 1.44(2)
C43 C48 1.488(19)
C44 C53 1.46(2)
C45 C58 1.48(2)
C46 C47 1.347(19)
C47 C48 1.440(19)
C48 C49 1.31(2)
C49 C50 1.42(2)
C51 C52 1.35(2)
C52 C53 1.35(2)
C53 C54 1.41(2)
C54 C55 1.31(2)
C56 C57 1.47(2)
C57 C58 1.34(2)
C58 C59 1.39(2)
C59 C60 1.36(2)
C61 C66 1.56(2)
C62 C71 1.41(2)
C63 C76 1.49(2)
C64 C65 1.33(2)
C65 C66 1.39(2)
C66 C67 1.26(2)
C67 C68 1.45(2)
C69 C70 1.44(2)
C70 C71 1.43(2)
C71 C72 1.38(2)
C72 C73 1.45(2)
C74 C75 1.49(2)
C75 C76 1.30(2)
C76 C77 1.43(2)
C77 C78 1.39(3)
C79 C80 1.38(3)
C79 C83 1.42(2)
C79 C84 1.54(3)
C80 C81 1.39(2)
C80 C85 1.49(3)
C81 C86 1.41(2)
C81 C82 1.48(3)
C82 C83 1.49(2)
C82 C87 1.54(3)
C83 C88 1.47(3)
C89 C90 1.41(2)
C89 C93 1.46(3)
C89 C94 1.60(2)
C90 C91 1.46(3)
C90 C95 1.49(3)
C91 C92 1.33(3)
C91 C96 1.55(3)
C92 C93 1.38(3)
C92 C97 1.52(3)
C93 C98 1.54(3)
C99 C103 1.4386(17)
C99 C100 1.4389(17)
C99 C104 1.5290(18)
C100 C101 1.4385(17)
C100 C105 1.5292(18)
C101 C102 1.4386(17)
C101 C106 1.5293(18)
C102 C103 1.4384(17)
C102 C107 1.5292(18)
C103 C108 1.5292(18)
C109 C113 1.4653(17)
C109 C110 1.4655(17)
C109 C114 1.5576(18)
C110 C111 1.4651(17)
C110 C115 1.5575(18)
C111 C112 1.4651(17)
C111 C116 1.5576(18)
C112 C113 1.4653(17)
C112 C117 1.5575(18)
C113 C118 1.5572(18)
C10A C11D 1.4415(17)
C10A C11A 1.4416(17)
C10A C11E 1.5322(18)
C11A C11B 1.4416(17)
C11A C11F 1.5321(18)
C11B C11C 1.4412(17)
C11B C11G 1.5322(18)
C11C C11D 1.4412(17)
C11C C11H 1.5322(18)
C11D C11I 1.5324(18)
C119 C120 1.37(3)
C119 C123 1.37(3)
C119 C124 1.61(3)
C120 C121 1.48(3)
C120 C125 1.61(3)
C121 C122 1.39(3)
C121 C126 1.58(3)
C122 C123 1.49(3)
C122 C127 1.60(3)
C123 C128 1.512(17)
C129 C133 1.433(6)
C129 C130 1.433(6)
C129 C134 1.523(6)
C130 C131 1.433(6)
C130 C135 1.523(6)
C131 C132 1.433(6)
C131 C136 1.523(6)
C132 C133 1.433(6)
C132 C137 1.523(6)
C133 C138 1.523(6)
C139 O1 1.43(3)
C140 O2 1.48(3)

loop_
_platon_squeeze_void_nr
_platon_squeeze_void_average_x
_platon_squeeze_void_average_y
_platon_squeeze_void_average_z
_platon_squeeze_void_volume
_platon_squeeze_void_count_electrons
1 0.300 0.085 -0.074 8533.4 1887.8
